data_4341147
loop_
_publ_author_name
'Anju, R. S.'
'Saha, Koushik'
'Mondal, Bijan'
'Dorcet, Vincent'
'Roisnel, Thierry'
'Halet, Jean-Francois'
'Ghosh, Sundargopal'

_publ_section_title
;
 Chemistry of diruthenium analogue of pentaborane(9) with heterocumulenes:
 toward novel trimetallic cubane-type clusters.
;
_journal_issue 19
_journal_name_full 'Inorganic chemistry'
_journal_page_first 10527
_journal_page_last 10535
_journal_paper_doi 10.1021/ic501623f
_journal_volume 53
_journal_year 2014
_chemical_compound_source 'synthesis as described'
_chemical_formula_moiety 'C24 H34 B3 Mn O3 Ru2 S2'
_chemical_formula_sum 'C24 H34 B3 Mn O3 Ru2 S2'
_chemical_formula_weight 724.14
_chemical_name_systematic
;
 ?
;
_space_group_IT_number 14
_symmetry_cell_setting monoclinic
_symmetry_Int_Tables_number 14
_symmetry_space_group_name_Hall '-P 2yn'
_symmetry_space_group_name_H-M 'P 1 21/n 1'
_atom_sites_solution_hydrogens geom
_atom_sites_solution_primary direct
_atom_sites_solution_secondary difmap
_audit_conform_dict_location ftp://ftp.iucr.org/pub/cif_core.dic
_audit_conform_dict_name cif_core.dic
_audit_conform_dict_version 2.3
_audit_creation_date 2014-05-28T10:31:16-00:00
_audit_creation_method 'WinGX routine CIF_UPDATE'
_cell_angle_alpha 90
_cell_angle_beta 98.532(2)
_cell_angle_gamma 90
_cell_formula_units_Z 4
_cell_length_a 9.8408(4)
_cell_length_b 14.9804(7)
_cell_length_c 19.2336(8)
_cell_measurement_reflns_used 9894
_cell_measurement_temperature 150(2)
_cell_measurement_theta_max 34.82
_cell_measurement_theta_min 2.5
_cell_measurement_wavelength 0.71073
_cell_volume 2804.0(2)
_computing_cell_refinement 'Bruker APEX2 (Bruker, 2006)'
_computing_data_collection 'Bruker APEX2 (Bruker, 2006)'
_computing_data_reduction 'Bruker APEX2 (Bruker, 2006)'
_computing_molecular_graphics 'Ortep-3 for Windows (Farrugia, 1997)'
_computing_publication_material
;
           WinGX publication routines (Farrugia, 2012),
           CRYSCAL (T. Roisnel, local program)
;
_computing_structure_refinement 'SHELXL-97 (Sheldrick, 1997)'
_computing_structure_solution 'SIR97 (Altomare et al., 1999)'
_diffrn_ambient_temperature 150(2)
_diffrn_detector 'CCD plate'
_diffrn_measured_fraction_theta_full 0.994
_diffrn_measured_fraction_theta_max 0.994
_diffrn_measurement_device_type 'APEXII, Bruker-AXS'
_diffrn_measurement_method 'CCD rotation images, thin slices'
_diffrn_radiation_monochromator graphite
_diffrn_radiation_probe x-ray
_diffrn_radiation_type MoK\a
_diffrn_radiation_wavelength 0.71073
_diffrn_reflns_av_R_equivalents 0.0615
_diffrn_reflns_av_unetI/netI 0.0617
_diffrn_reflns_limit_h_max 15
_diffrn_reflns_limit_h_min -13
_diffrn_reflns_limit_k_max 17
_diffrn_reflns_limit_k_min -24
_diffrn_reflns_limit_l_max 30
_diffrn_reflns_limit_l_min -30
_diffrn_reflns_number 47607
_diffrn_reflns_theta_full 34.94
_diffrn_reflns_theta_max 34.94
_diffrn_reflns_theta_min 1.73
_exptl_absorpt_coefficient_mu 1.680
_exptl_absorpt_correction_T_max 0.919
_exptl_absorpt_correction_T_min 0.736
_exptl_absorpt_correction_type multi-scan
_exptl_absorpt_process_details
;
  [Sheldrick, G.M. (2002). SADABS Bruker AXS Inc., Madison, Wisconsin, USA]
;
_exptl_crystal_colour black
_exptl_crystal_density_diffrn 1.715
_exptl_crystal_density_method 'not measured'
_exptl_crystal_description plate
_exptl_crystal_F_000 1448
_exptl_crystal_size_max 0.3
_exptl_crystal_size_mid 0.28
_exptl_crystal_size_min 0.05
_refine_diff_density_max 2.45
_refine_diff_density_min -1.325
_refine_diff_density_rms 0.262
_refine_ls_extinction_method none
_refine_ls_goodness_of_fit_ref 1.088
_refine_ls_hydrogen_treatment mixed
_refine_ls_matrix_type full
_refine_ls_number_parameters 320
_refine_ls_number_reflns 12220
_refine_ls_number_restraints 0
_refine_ls_restrained_S_all 1.088
_refine_ls_R_factor_all 0.0563
_refine_ls_R_factor_gt 0.0407
_refine_ls_shift/su_max 0.014
_refine_ls_shift/su_mean 0
_refine_ls_structure_factor_coef Fsqd
_refine_ls_weighting_details 'calc w=1/[\s^2^(Fo^2^)+(0.0508P)^2^+1.1027P] where P=(Fo^2^+2Fc^2^)/3'
_refine_ls_weighting_scheme calc
_refine_ls_wR_factor_gt 0.1009
_refine_ls_wR_factor_ref 0.1174
_reflns_number_gt 9723
_reflns_number_total 12220
_reflns_threshold_expression >2sigma(I)
_cod_data_source_file ic501623f_si_002.cif
_cod_data_source_block SG2
_cod_depositor_comments 'Adding full bibliography for 4341146--4341152.cif.'
_cod_original_sg_symbol_H-M 'P 21/n'
_cod_database_code 4341147

loop_
_symmetry_equiv_pos_as_xyz
'x, y, z'
'-x+1/2, y+1/2, -z+1/2'
'-x, -y, -z'
'x-1/2, -y-1/2, z-1/2'

loop_
_atom_site_label
_atom_site_type_symbol
_atom_site_fract_x
_atom_site_fract_y
_atom_site_fract_z
_atom_site_U_iso_or_equiv
_atom_site_adp_type
_atom_site_occupancy
_atom_site_symmetry_multiplicity
_atom_site_calc_flag
_atom_site_refinement_flags
Ru1 Ru 0.357183(19) 0.143713(12) 0.701330(11) 0.01388(5) Uani 1 1 d .
C1 C 0.1818(3) 0.10336(18) 0.75743(16) 0.0212(5) Uani 1 1 d .
C2 C 0.2124(3) 0.02753(18) 0.71682(16) 0.0216(5) Uani 1 1 d .
C3 C 0.3510(3) 0.00273(16) 0.74206(16) 0.0199(5) Uani 1 1 d .
C4 C 0.4055(3) 0.06264(17) 0.79742(15) 0.0189(5) Uani 1 1 d .
C5 C 0.2992(3) 0.12482(17) 0.80693(15) 0.0200(5) Uani 1 1 d .
C6 C 0.1154(3) -0.0238(2) 0.66353(19) 0.0326(7) Uani 1 1 d .
H6A H 0.166 -0.0485 0.6277 0.049 Uiso 1 1 calc R
H6B H 0.043 0.0162 0.6411 0.049 Uiso 1 1 calc R
H6C H 0.0738 -0.0726 0.687 0.049 Uiso 1 1 calc R
C7 C 0.4254(3) -0.07573(18) 0.71699(19) 0.0287(6) Uani 1 1 d .
H7A H 0.4094 -0.1286 0.7447 0.043 Uiso 1 1 calc R
H7B H 0.5241 -0.063 0.7227 0.043 Uiso 1 1 calc R
H7C H 0.3912 -0.0868 0.6673 0.043 Uiso 1 1 calc R
C8 C 0.5452(3) 0.0552(2) 0.84182(18) 0.0284(6) Uani 1 1 d .
H8A H 0.5415 0.0108 0.879 0.043 Uiso 1 1 calc R
H8B H 0.5716 0.1132 0.8631 0.043 Uiso 1 1 calc R
H8C H 0.613 0.0366 0.8122 0.043 Uiso 1 1 calc R
C9 C 0.3071(4) 0.1933(2) 0.86410(18) 0.0299(6) Uani 1 1 d .
H9A H 0.2422 0.2417 0.8493 0.045 Uiso 1 1 calc R
H9B H 0.4006 0.2175 0.8735 0.045 Uiso 1 1 calc R
H9C H 0.2837 0.1656 0.9069 0.045 Uiso 1 1 calc R
C10 C 0.0395(3) 0.1425(2) 0.7552(2) 0.0308(7) Uani 1 1 d .
H10A H -0.0127 0.1066 0.7847 0.046 Uiso 1 1 calc R
H10B H -0.0079 0.1422 0.7066 0.046 Uiso 1 1 calc R
H10C H 0.0468 0.2039 0.7728 0.046 Uiso 1 1 calc R
Ru2 Ru 0.341923(19) 0.230178(12) 0.572881(11) 0.01350(5) Uani 1 1 d .
C11 C 0.3233(3) 0.21616(19) 0.45776(16) 0.0233(5) Uani 1 1 d .
C12 C 0.2215(3) 0.16004(19) 0.48164(16) 0.0246(6) Uani 1 1 d .
C13 C 0.1283(3) 0.21609(18) 0.51207(16) 0.0212(5) Uani 1 1 d .
C14 C 0.1725(3) 0.30731(17) 0.50716(15) 0.0202(5) Uani 1 1 d .
C15 C 0.2915(3) 0.30676(18) 0.47280(15) 0.0207(5) Uani 1 1 d .
C16 C 0.4331(4) 0.1855(3) 0.4159(2) 0.0383(8) Uani 1 1 d .
H16A H 0.4548 0.1227 0.4264 0.057 Uiso 1 1 calc R
H16B H 0.5159 0.2218 0.4286 0.057 Uiso 1 1 calc R
H16C H 0.3997 0.1922 0.3656 0.057 Uiso 1 1 calc R
C17 C 0.2084(4) 0.0603(2) 0.4715(2) 0.0383(8) Uani 1 1 d .
H17A H 0.1443 0.0366 0.5013 0.057 Uiso 1 1 calc R
H17B H 0.2986 0.0324 0.4844 0.057 Uiso 1 1 calc R
H17C H 0.1738 0.0473 0.4221 0.057 Uiso 1 1 calc R
C18 C -0.0036(3) 0.1863(2) 0.53519(19) 0.0317(7) Uani 1 1 d .
H18A H -0.0758 0.1829 0.4943 0.048 Uiso 1 1 calc R
H18B H -0.0305 0.2291 0.5691 0.048 Uiso 1 1 calc R
H18C H 0.0095 0.1273 0.5572 0.048 Uiso 1 1 calc R
C19 C 0.0953(3) 0.3884(2) 0.52672(19) 0.0282(6) Uani 1 1 d .
H19A H 0.1583 0.4393 0.5345 0.042 Uiso 1 1 calc R
H19B H 0.0565 0.3761 0.5698 0.042 Uiso 1 1 calc R
H19C H 0.0209 0.4024 0.4885 0.042 Uiso 1 1 calc R
C20 C 0.3669(3) 0.3868(2) 0.44978(19) 0.0310(7) Uani 1 1 d .
H20A H 0.3377 0.3974 0.3995 0.046 Uiso 1 1 calc R
H20B H 0.4661 0.3755 0.4584 0.046 Uiso 1 1 calc R
H20C H 0.3458 0.4394 0.4765 0.046 Uiso 1 1 calc R
Mn3 Mn 0.56627(4) 0.34477(3) 0.64893(2) 0.01897(9) Uani 1 1 d .
C21 C 0.4482(3) 0.43463(18) 0.62472(16) 0.0230(5) Uani 1 1 d .
O21 O 0.3735(2) 0.49354(14) 0.61044(14) 0.0319(5) Uani 1 1 d .
C22 C 0.6834(3) 0.37317(19) 0.58693(19) 0.0258(6) Uani 1 1 d .
O22 O 0.7546(3) 0.38889(18) 0.54642(16) 0.0388(6) Uani 1 1 d .
C23 C 0.6524(3) 0.4108(2) 0.71993(19) 0.0270(6) Uani 1 1 d .
O23 O 0.7043(3) 0.45287(17) 0.76634(15) 0.0399(6) Uani 1 1 d .
S4 S 0.46975(7) 0.10476(4) 0.60992(4) 0.01840(12) Uani 1 1 d .
S5 S 0.69221(7) 0.21983(5) 0.69394(5) 0.02459(15) Uani 1 1 d .
C31 C 0.6532(3) 0.13142(19) 0.63053(19) 0.0262(6) Uani 1 1 d .
H31A H 0.7034 0.077 0.6487 0.031 Uiso 1 1 calc R
H31B H 0.6874 0.1487 0.5866 0.031 Uiso 1 1 calc R
B32 B 0.5327(4) 0.2374(2) 0.73538(19) 0.0233(6) Uani 1 1 d .
H32A H 0.547(5) 0.262(3) 0.790(3) 0.05 Uiso 1 1 d .
B33 B 0.3949(3) 0.28333(17) 0.68016(16) 0.016 Uani 1 1 d .
B34 B 0.2331(3) 0.25459(19) 0.66333(16) 0.017 Uani 1 1 d .
H34A H 0.119(5) 0.271(3) 0.658(3) 0.05 Uiso 1 1 d .

loop_
_atom_site_aniso_label
_atom_site_aniso_U_11
_atom_site_aniso_U_22
_atom_site_aniso_U_33
_atom_site_aniso_U_23
_atom_site_aniso_U_13
_atom_site_aniso_U_12
Ru1 0.01175(9) 0.01578(8) 0.01413(10) 0.00172(6) 0.00195(7) -0.00006(6)
C1 0.0180(12) 0.0256(11) 0.0218(14) 0.0081(10) 0.0090(10) 0.0031(9)
C2 0.0187(12) 0.0227(11) 0.0234(14) 0.0057(10) 0.0025(10) -0.0044(9)
C3 0.0207(12) 0.0187(10) 0.0210(13) 0.0029(9) 0.0054(10) -0.0014(9)
C4 0.0213(12) 0.0192(10) 0.0165(12) 0.0027(9) 0.0039(9) 0.0027(9)
C5 0.0220(12) 0.0210(10) 0.0183(13) 0.0035(9) 0.0070(10) 0.0030(9)
C6 0.0296(15) 0.0349(15) 0.0312(18) 0.0031(13) -0.0020(13) -0.0119(13)
C7 0.0358(16) 0.0187(11) 0.0349(18) 0.0002(11) 0.0162(13) 0.0014(11)
C8 0.0248(14) 0.0323(13) 0.0256(16) 0.0057(12) -0.0040(12) 0.0038(11)
C9 0.0405(18) 0.0300(13) 0.0217(15) -0.0029(11) 0.0129(13) 0.0042(13)
C10 0.0174(13) 0.0341(15) 0.043(2) 0.0145(13) 0.0116(13) 0.0039(11)
Ru2 0.01357(9) 0.01459(8) 0.01275(10) -0.00008(6) 0.00325(7) 0.00023(6)
C11 0.0267(14) 0.0283(12) 0.0155(13) -0.0006(10) 0.0047(10) 0.0013(10)
C12 0.0308(15) 0.0257(12) 0.0155(13) -0.0028(10) -0.0027(11) -0.0042(11)
C13 0.0187(12) 0.0275(11) 0.0161(13) 0.0018(9) -0.0021(9) -0.0032(9)
C14 0.0196(12) 0.0230(11) 0.0173(13) 0.0038(9) 0.0003(9) 0.0027(9)
C15 0.0217(12) 0.0253(11) 0.0147(12) 0.0049(9) 0.0017(9) 0.0023(10)
C16 0.048(2) 0.0445(18) 0.0258(18) -0.0019(14) 0.0177(15) 0.0085(16)
C17 0.053(2) 0.0266(13) 0.0321(19) -0.0092(13) -0.0031(16) -0.0049(14)
C18 0.0216(14) 0.0436(17) 0.0290(17) 0.0057(13) 0.0006(12) -0.0091(12)
C19 0.0275(15) 0.0279(13) 0.0294(17) 0.0052(12) 0.0045(12) 0.0116(11)
C20 0.0293(15) 0.0330(14) 0.0307(18) 0.0138(13) 0.0047(13) -0.0030(12)
Mn3 0.01571(18) 0.01850(16) 0.0229(2) -0.00107(14) 0.00350(15) -0.00270(13)
C21 0.0248(13) 0.0217(11) 0.0237(15) -0.0030(10) 0.0079(11) -0.0040(10)
O21 0.0330(12) 0.0248(9) 0.0385(15) -0.0003(9) 0.0074(10) 0.0055(9)
C22 0.0210(13) 0.0235(11) 0.0337(18) -0.0011(11) 0.0072(12) -0.0018(10)
O22 0.0337(13) 0.0427(13) 0.0446(17) 0.0007(12) 0.0216(12) -0.0049(11)
C23 0.0189(12) 0.0294(13) 0.0330(17) -0.0042(12) 0.0046(11) -0.0060(10)
O23 0.0306(12) 0.0440(13) 0.0430(16) -0.0165(12) -0.0011(11) -0.0123(10)
S4 0.0186(3) 0.0155(2) 0.0224(3) 0.0002(2) 0.0076(2) 0.0022(2)
S5 0.0143(3) 0.0275(3) 0.0312(4) 0.0030(3) 0.0005(3) 0.0005(2)
C31 0.0178(12) 0.0241(12) 0.0383(19) 0.0028(11) 0.0102(12) 0.0059(10)
B32 0.0271(16) 0.0253(13) 0.0174(15) 0.0016(11) 0.0026(12) 0.0047(11)
B33 0.017 0.016 0.016 -0.001 0.004 -0.002
B34 0.017 0.019 0.015 0 0.003 0.001

loop_
_atom_type_symbol
_atom_type_description
_atom_type_scat_dispersion_real
_atom_type_scat_dispersion_imag
_atom_type_scat_source
C C 0.0033 0.0016 'International Tables Vol C Tables 4.2.6.8 and 6.1.1.4'
H H 0 0 'International Tables Vol C Tables 4.2.6.8 and 6.1.1.4'
B B 0.0013 0.0007 'International Tables Vol C Tables 4.2.6.8 and 6.1.1.4'
O O 0.0106 0.006 'International Tables Vol C Tables 4.2.6.8 and 6.1.1.4'
S S 0.1246 0.1234 'International Tables Vol C Tables 4.2.6.8 and 6.1.1.4'
Mn Mn 0.3368 0.7283 'International Tables Vol C Tables 4.2.6.8 and 6.1.1.4'
Ru Ru -1.2594 0.8363 'International Tables Vol C Tables 4.2.6.8 and 6.1.1.4'

loop_
_geom_angle_atom_site_label_1
_geom_angle_atom_site_label_2
_geom_angle_atom_site_label_3
_geom_angle
B33 Ru1 C4 131.75(11)
B33 Ru1 C5 111.74(11)
C4 Ru1 C5 37.90(10)
B33 Ru1 B32 46.21(11)
C4 Ru1 B32 92.23(11)
C5 Ru1 B32 95.99(12)
B33 Ru1 C1 120.87(11)
C4 Ru1 C1 62.30(10)
C5 Ru1 C1 37.15(11)
B32 Ru1 C1 129.75(12)
B33 Ru1 C3 168.49(11)
C4 Ru1 C3 37.49(10)
C5 Ru1 C3 62.41(10)
B32 Ru1 C3 122.86(11)
C1 Ru1 C3 61.32(10)
B33 Ru1 S4 89.18(8)
C4 Ru1 S4 115.79(7)
C5 Ru1 S4 153.48(7)
B32 Ru1 S4 86.81(9)
C1 Ru1 S4 142.49(8)
C3 Ru1 S4 93.96(8)
B33 Ru1 C2 151.68(10)
C4 Ru1 C2 62.24(10)
C5 Ru1 C2 62.19(11)
B32 Ru1 C2 154.24(11)
C1 Ru1 C2 36.80(11)
C3 Ru1 C2 36.53(9)
S4 Ru1 C2 106.66(8)
B33 Ru1 Ru2 51.09(8)
C4 Ru1 Ru2 168.76(7)
C5 Ru1 Ru2 153.12(7)
B32 Ru1 Ru2 84.59(9)
C1 Ru1 Ru2 127.49(7)
C3 Ru1 Ru2 138.21(8)
S4 Ru1 Ru2 53.357(17)
C2 Ru1 Ru2 121.12(7)
C5 C1 C2 109.1(2)
C5 C1 C10 126.1(3)
C2 C1 C10 124.0(3)
C5 C1 Ru1 69.82(16)
C2 C1 Ru1 73.36(16)
C10 C1 Ru1 130.9(2)
C3 C2 C1 106.8(2)
C3 C2 C6 125.2(3)
C1 C2 C6 127.7(3)
C3 C2 Ru1 70.22(14)
C1 C2 Ru1 69.84(15)
C6 C2 Ru1 130.0(2)
C2 C3 C4 108.8(2)
C2 C3 C7 125.5(3)
C4 C3 C7 125.6(3)
C2 C3 Ru1 73.25(15)
C4 C3 Ru1 69.26(14)
C7 C3 Ru1 125.6(2)
C5 C4 C3 107.6(2)
C5 C4 C8 126.6(3)
C3 C4 C8 125.6(2)
C5 C4 Ru1 71.21(15)
C3 C4 Ru1 73.25(15)
C8 C4 Ru1 125.4(2)
C1 C5 C4 107.7(2)
C1 C5 C9 126.6(3)
C4 C5 C9 125.4(3)
C1 C5 Ru1 73.02(17)
C4 C5 Ru1 70.89(16)
C9 C5 Ru1 126.5(2)
C2 C6 H6A 109.5
C2 C6 H6B 109.5
H6A C6 H6B 109.5
C2 C6 H6C 109.5
H6A C6 H6C 109.5
H6B C6 H6C 109.5
C3 C7 H7A 109.5
C3 C7 H7B 109.5
H7A C7 H7B 109.5
C3 C7 H7C 109.5
H7A C7 H7C 109.5
H7B C7 H7C 109.5
C4 C8 H8A 109.5
C4 C8 H8B 109.5
H8A C8 H8B 109.5
C4 C8 H8C 109.5
H8A C8 H8C 109.5
H8B C8 H8C 109.5
C5 C9 H9A 109.5
C5 C9 H9B 109.5
H9A C9 H9B 109.5
C5 C9 H9C 109.5
H9A C9 H9C 109.5
H9B C9 H9C 109.5
C1 C10 H10A 109.5
C1 C10 H10B 109.5
H10A C10 H10B 109.5
C1 C10 H10C 109.5
H10A C10 H10C 109.5
H10B C10 H10C 109.5
B33 Ru2 C11 161.60(11)
B33 Ru2 C12 158.88(12)
C11 Ru2 C12 37.75(11)
B33 Ru2 C15 127.87(10)
C11 Ru2 C15 37.64(10)
C12 Ru2 C15 62.57(11)
B33 Ru2 C14 113.13(10)
C11 Ru2 C14 62.72(11)
C12 Ru2 C14 62.48(11)
C15 Ru2 C14 37.11(11)
B33 Ru2 C13 126.31(11)
C11 Ru2 C13 62.54(11)
C12 Ru2 C13 37.19(11)
C15 Ru2 C13 62.03(10)
C14 Ru2 C13 37.24(10)
B33 Ru2 S4 87.86(7)
C11 Ru2 S4 101.09(8)
C12 Ru2 S4 93.49(8)
C15 Ru2 S4 136.36(8)
C14 Ru2 S4 155.70(7)
C13 Ru2 S4 120.35(7)
B33 Ru2 Ru1 50.20(7)
C11 Ru2 Ru1 146.67(8)
C12 Ru2 Ru1 115.67(8)
C15 Ru2 Ru1 169.64(7)
C14 Ru2 Ru1 132.54(8)
C13 Ru2 Ru1 109.92(8)
S4 Ru2 Ru1 52.519(19)
B33 Ru2 Mn3 44.03(8)
C11 Ru2 Mn3 119.31(8)
C12 Ru2 Mn3 156.93(9)
C15 Ru2 Mn3 100.34(7)
C14 Ru2 Mn3 114.17(7)
C13 Ru2 Mn3 150.10(7)
S4 Ru2 Mn3 89.276(19)
Ru1 Ru2 Mn3 83.933(11)
C15 C11 C12 107.9(3)
C15 C11 C16 126.2(3)
C12 C11 C16 125.5(3)
C15 C11 Ru2 72.23(17)
C12 C11 Ru2 72.07(17)
C16 C11 Ru2 127.2(2)
C13 C12 C11 107.9(2)
C13 C12 C17 125.9(3)
C11 C12 C17 126.1(3)
C13 C12 Ru2 72.53(16)
C11 C12 Ru2 70.18(16)
C17 C12 Ru2 126.4(2)
C12 C13 C14 108.1(3)
C12 C13 C18 125.6(3)
C14 C13 C18 125.7(3)
C12 C13 Ru2 70.28(15)
C14 C13 Ru2 71.25(14)
C18 C13 Ru2 130.8(2)
C15 C14 C13 107.5(2)
C15 C14 C19 126.7(3)
C13 C14 C19 125.4(3)
C15 C14 Ru2 70.56(15)
C13 C14 Ru2 71.51(15)
C19 C14 Ru2 129.1(2)
C14 C15 C11 108.5(2)
C14 C15 C20 127.1(3)
C11 C15 C20 124.2(3)
C14 C15 Ru2 72.34(16)
C11 C15 Ru2 70.12(16)
C20 C15 Ru2 127.2(2)
C11 C16 H16A 109.5
C11 C16 H16B 109.5
H16A C16 H16B 109.5
C11 C16 H16C 109.5
H16A C16 H16C 109.5
H16B C16 H16C 109.5
C12 C17 H17A 109.5
C12 C17 H17B 109.5
H17A C17 H17B 109.5
C12 C17 H17C 109.5
H17A C17 H17C 109.5
H17B C17 H17C 109.5
C13 C18 H18A 109.5
C13 C18 H18B 109.5
H18A C18 H18B 109.5
C13 C18 H18C 109.5
H18A C18 H18C 109.5
H18B C18 H18C 109.5
C14 C19 H19A 109.5
C14 C19 H19B 109.5
H19A C19 H19B 109.5
C14 C19 H19C 109.5
H19A C19 H19C 109.5
H19B C19 H19C 109.5
C15 C20 H20A 109.5
C15 C20 H20B 109.5
H20A C20 H20B 109.5
C15 C20 H20C 109.5
H20A C20 H20C 109.5
H20B C20 H20C 109.5
C21 Mn3 C23 89.92(14)
C21 Mn3 C22 95.90(14)
C23 Mn3 C22 95.49(15)
C21 Mn3 B33 83.45(12)
C23 Mn3 B33 109.57(14)
C22 Mn3 B33 154.92(13)
C21 Mn3 S5 169.67(10)
C23 Mn3 S5 89.70(10)
C22 Mn3 S5 94.41(10)
B33 Mn3 S5 86.95(8)
C21 Mn3 B32 122.60(13)
C23 Mn3 B32 86.54(14)
C22 Mn3 B32 141.48(13)
B33 Mn3 B32 45.26(11)
S5 Mn3 B32 47.08(9)
C21 Mn3 Ru2 84.35(9)
C23 Mn3 Ru2 156.49(11)
C22 Mn3 Ru2 107.75(10)
B33 Mn3 Ru2 47.17(8)
S5 Mn3 Ru2 91.93(2)
B32 Mn3 Ru2 77.56(8)
O21 C21 Mn3 178.5(3)
O22 C22 Mn3 177.6(3)
O23 C23 Mn3 178.0(3)
C31 S4 Ru1 110.58(11)
C31 S4 Ru2 111.26(9)
Ru1 S4 Ru2 74.12(2)
C31 S5 B32 106.37(15)
C31 S5 Mn3 106.83(10)
B32 S5 Mn3 67.38(10)
S5 C31 S4 114.22(16)
S5 C31 H31A 108.7
S4 C31 H31A 108.7
S5 C31 H31B 108.7
S4 C31 H31B 108.7
H31A C31 H31B 107.6
B33 B32 S5 114.9(2)
B33 B32 Ru1 64.69(14)
S5 B32 Ru1 116.30(16)
B33 B32 Mn3 58.62(14)
S5 B32 Mn3 65.54(11)
Ru1 B32 Mn3 113.61(14)
B33 B32 H32A 116(2)
S5 B32 H32A 117(2)
Ru1 B32 H32A 118(2)
Mn3 B32 H32A 116(2)
B34 B33 B32 131.8(2)
B34 B33 Mn3 149.8(2)
B32 B33 Mn3 76.12(16)
B34 B33 Ru1 66.12(13)
B32 B33 Ru1 69.10(15)
Mn3 B33 Ru1 130.29(14)
B34 B33 Ru2 68.33(15)
B32 B33 Ru2 119.03(19)
Mn3 B33 Ru2 88.79(12)
Ru1 B33 Ru2 78.71(9)
B33 B34 H34A 151(2)

loop_
_geom_bond_atom_site_label_1
_geom_bond_atom_site_label_2
_geom_bond_distance
Ru1 B33 2.173(3)
Ru1 C4 2.204(3)
Ru1 C5 2.208(3)
Ru1 B32 2.246(3)
Ru1 C1 2.250(3)
Ru1 C3 2.257(2)
Ru1 S4 2.2884(7)
Ru1 C2 2.296(3)
Ru1 Ru2 2.7738(3)
C1 C5 1.421(4)
C1 C2 1.436(4)
C1 C10 1.512(4)
C2 C3 1.427(4)
C2 C6 1.505(4)
C3 C4 1.434(4)
C3 C7 1.501(4)
C4 C5 1.433(4)
C4 C8 1.511(4)
C5 C9 1.498(4)
C6 H6A 0.98
C6 H6B 0.98
C6 H6C 0.98
C7 H7A 0.98
C7 H7B 0.98
C7 H7C 0.98
C8 H8A 0.98
C8 H8B 0.98
C8 H8C 0.98
C9 H9A 0.98
C9 H9B 0.98
C9 H9C 0.98
C10 H10A 0.98
C10 H10B 0.98
C10 H10C 0.98
Ru2 B33 2.201(3)
Ru2 C11 2.205(3)
Ru2 C12 2.230(3)
Ru2 C15 2.232(3)
Ru2 C14 2.256(3)
Ru2 C13 2.259(3)
Ru2 S4 2.3138(6)
Ru2 Mn3 3.0004(4)
C11 C15 1.432(4)
C11 C12 1.434(4)
C11 C16 1.511(5)
C12 C13 1.432(4)
C12 C17 1.510(4)
C13 C14 1.441(4)
C13 C18 1.500(4)
C14 C15 1.428(4)
C14 C19 1.510(4)
C15 C20 1.510(4)
C16 H16A 0.98
C16 H16B 0.98
C16 H16C 0.98
C17 H17A 0.98
C17 H17B 0.98
C17 H17C 0.98
C18 H18A 0.98
C18 H18B 0.98
C18 H18C 0.98
C19 H19A 0.98
C19 H19B 0.98
C19 H19C 0.98
C20 H20A 0.98
C20 H20B 0.98
C20 H20C 0.98
Mn3 C21 1.794(3)
Mn3 C23 1.794(3)
Mn3 C22 1.828(3)
Mn3 B33 2.086(3)
Mn3 S5 2.3389(8)
Mn3 B32 2.372(3)
C21 O21 1.156(3)
C22 O22 1.147(4)
C23 O23 1.149(4)
S4 C31 1.834(3)
S5 C31 1.803(3)
S5 B32 1.882(4)
C31 H31A 0.99
C31 H31B 0.99
B32 B33 1.735(4)
B32 H32A 1.11(5)
B33 B34 1.636(4)
B34 H34A 1.14(4)

loop_
_geom_torsion_atom_site_label_1
_geom_torsion_atom_site_label_2
_geom_torsion_atom_site_label_3
_geom_torsion_atom_site_label_4
_geom_torsion
B33 Ru1 C1 C5 -85.74(18)
C4 Ru1 C1 C5 38.48(15)
B32 Ru1 C1 C5 -29.2(2)
C3 Ru1 C1 C5 81.24(16)
S4 Ru1 C1 C5 135.55(14)
C2 Ru1 C1 C5 118.3(2)
Ru2 Ru1 C1 C5 -148.11(12)
B33 Ru1 C1 C2 155.94(16)
C4 Ru1 C1 C2 -79.84(17)
C5 Ru1 C1 C2 -118.3(2)
B32 Ru1 C1 C2 -147.53(17)
C3 Ru1 C1 C2 -37.09(16)
S4 Ru1 C1 C2 17.2(2)
Ru2 Ru1 C1 C2 93.56(15)
B33 Ru1 C1 C10 35.0(3)
C4 Ru1 C1 C10 159.3(3)
C5 Ru1 C1 C10 120.8(4)
B32 Ru1 C1 C10 91.6(3)
C3 Ru1 C1 C10 -158.0(3)
S4 Ru1 C1 C10 -103.7(3)
C2 Ru1 C1 C10 -120.9(4)
Ru2 Ru1 C1 C10 -27.3(3)
C5 C1 C2 C3 -0.1(3)
C10 C1 C2 C3 -170.6(3)
Ru1 C1 C2 C3 60.85(19)
C5 C1 C2 C6 173.5(3)
C10 C1 C2 C6 3.0(5)
Ru1 C1 C2 C6 -125.5(3)
C5 C1 C2 Ru1 -61.00(19)
C10 C1 C2 Ru1 128.6(3)
B33 Ru1 C2 C3 -164.8(2)
C4 Ru1 C2 C3 -37.27(17)
C5 Ru1 C2 C3 -80.34(18)
B32 Ru1 C2 C3 -45.6(3)
C1 Ru1 C2 C3 -117.3(2)
S4 Ru1 C2 C3 73.56(17)
Ru2 Ru1 C2 C3 130.40(15)
B33 Ru1 C2 C1 -47.5(3)
C4 Ru1 C2 C1 80.01(17)
C5 Ru1 C2 C1 36.95(16)
B32 Ru1 C2 C1 71.7(3)
C3 Ru1 C2 C1 117.3(2)
S4 Ru1 C2 C1 -169.15(14)
Ru2 Ru1 C2 C1 -112.31(15)
B33 Ru1 C2 C6 75.3(4)
C4 Ru1 C2 C6 -157.1(3)
C5 Ru1 C2 C6 159.8(3)
B32 Ru1 C2 C6 -165.4(3)
C1 Ru1 C2 C6 122.8(3)
C3 Ru1 C2 C6 -119.9(4)
S4 Ru1 C2 C6 -46.3(3)
Ru2 Ru1 C2 C6 10.5(3)
C1 C2 C3 C4 -0.2(3)
C6 C2 C3 C4 -174.0(3)
Ru1 C2 C3 C4 60.44(19)
C1 C2 C3 C7 177.3(3)
C6 C2 C3 C7 3.4(5)
Ru1 C2 C3 C7 -122.1(3)
C1 C2 C3 Ru1 -60.61(19)
C6 C2 C3 Ru1 125.6(3)
B33 Ru1 C3 C2 141.5(5)
C4 Ru1 C3 C2 118.3(2)
C5 Ru1 C3 C2 79.70(19)
B32 Ru1 C3 C2 158.32(19)
C1 Ru1 C3 C2 37.36(18)
S4 Ru1 C3 C2 -112.92(17)
Ru2 Ru1 C3 C2 -78.0(2)
B33 Ru1 C3 C4 23.2(6)
C5 Ru1 C3 C4 -38.60(16)
B32 Ru1 C3 C4 40.0(2)
C1 Ru1 C3 C4 -80.94(18)
S4 Ru1 C3 C4 128.78(15)
C2 Ru1 C3 C4 -118.3(2)
Ru2 Ru1 C3 C4 163.67(12)
B33 Ru1 C3 C7 -96.4(6)
C4 Ru1 C3 C7 -119.6(3)
C5 Ru1 C3 C7 -158.2(3)
B32 Ru1 C3 C7 -79.6(3)
C1 Ru1 C3 C7 159.4(3)
S4 Ru1 C3 C7 9.1(2)
C2 Ru1 C3 C7 122.1(3)
Ru2 Ru1 C3 C7 44.0(3)
C2 C3 C4 C5 0.4(3)
C7 C3 C4 C5 -177.0(3)
Ru1 C3 C4 C5 63.37(18)
C2 C3 C4 C8 175.1(3)
C7 C3 C4 C8 -2.3(5)
Ru1 C3 C4 C8 -121.9(3)
C2 C3 C4 Ru1 -63.0(2)
C7 C3 C4 Ru1 119.6(3)
B33 Ru1 C4 C5 70.2(2)
B32 Ru1 C4 C5 96.89(17)
C1 Ru1 C4 C5 -37.72(16)
C3 Ru1 C4 C5 -115.8(2)
S4 Ru1 C4 C5 -175.57(13)
C2 Ru1 C4 C5 -79.51(17)
Ru2 Ru1 C4 C5 170.1(3)
B33 Ru1 C4 C3 -173.95(16)
C5 Ru1 C4 C3 115.8(2)
B32 Ru1 C4 C3 -147.27(17)
C1 Ru1 C4 C3 78.11(17)
S4 Ru1 C4 C3 -59.74(16)
C2 Ru1 C4 C3 36.32(16)
Ru2 Ru1 C4 C3 -74.0(4)
B33 Ru1 C4 C8 -51.9(3)
C5 Ru1 C4 C8 -122.1(3)
B32 Ru1 C4 C8 -25.2(3)
C1 Ru1 C4 C8 -159.8(3)
C3 Ru1 C4 C8 122.1(3)
S4 Ru1 C4 C8 62.4(2)
C2 Ru1 C4 C8 158.4(3)
Ru2 Ru1 C4 C8 48.1(5)
C2 C1 C5 C4 0.4(3)
C10 C1 C5 C4 170.6(3)
Ru1 C1 C5 C4 -62.82(19)
C2 C1 C5 C9 -173.5(3)
C10 C1 C5 C9 -3.3(5)
Ru1 C1 C5 C9 123.3(3)
C2 C1 C5 Ru1 63.2(2)
C10 C1 C5 Ru1 -126.6(3)
C3 C4 C5 C1 -0.5(3)
C8 C4 C5 C1 -175.1(3)
Ru1 C4 C5 C1 64.22(19)
C3 C4 C5 C9 173.5(3)
C8 C4 C5 C9 -1.1(5)
Ru1 C4 C5 C9 -121.8(3)
C3 C4 C5 Ru1 -64.71(19)
C8 C4 C5 Ru1 120.7(3)
B33 Ru1 C5 C1 112.85(16)
C4 Ru1 C5 C1 -116.2(2)
B32 Ru1 C5 C1 157.84(16)
C3 Ru1 C5 C1 -78.06(16)
S4 Ru1 C5 C1 -107.28(19)
C2 Ru1 C5 C1 -36.60(15)
Ru2 Ru1 C5 C1 68.0(2)
B33 Ru1 C5 C4 -130.91(16)
B32 Ru1 C5 C4 -85.92(17)
C1 Ru1 C5 C4 116.2(2)
C3 Ru1 C5 C4 38.18(15)
S4 Ru1 C5 C4 9.0(3)
C2 Ru1 C5 C4 79.64(16)
Ru2 Ru1 C5 C4 -175.77(13)
B33 Ru1 C5 C9 -10.5(3)
C4 Ru1 C5 C9 120.4(3)
B32 Ru1 C5 C9 34.5(3)
C1 Ru1 C5 C9 -123.3(3)
C3 Ru1 C5 C9 158.6(3)
S4 Ru1 C5 C9 129.4(2)
C2 Ru1 C5 C9 -159.9(3)
Ru2 Ru1 C5 C9 -55.3(3)
C4 Ru1 Ru2 B33 -109.2(4)
C5 Ru1 Ru2 B33 57.35(19)
B32 Ru1 Ru2 B33 -35.23(13)
C1 Ru1 Ru2 B33 102.23(14)
C3 Ru1 Ru2 B33 -170.61(14)
S4 Ru1 Ru2 B33 -125.28(10)
C2 Ru1 Ru2 B33 146.53(13)
B33 Ru1 Ru2 C11 168.79(17)
C4 Ru1 Ru2 C11 59.6(4)
C5 Ru1 Ru2 C11 -133.9(2)
B32 Ru1 Ru2 C11 133.56(17)
C1 Ru1 Ru2 C11 -88.98(17)
C3 Ru1 Ru2 C11 -1.82(18)
S4 Ru1 Ru2 C11 43.51(14)
C2 Ru1 Ru2 C11 -44.68(17)
B33 Ru1 Ru2 C12 -161.19(14)
C4 Ru1 Ru2 C12 89.6(4)
C5 Ru1 Ru2 C12 -103.84(19)
B32 Ru1 Ru2 C12 163.58(13)
C1 Ru1 Ru2 C12 -58.96(13)
C3 Ru1 Ru2 C12 28.20(14)
S4 Ru1 Ru2 C12 73.53(10)
C2 Ru1 Ru2 C12 -14.66(13)
B33 Ru1 Ru2 C15 -83.5(4)
C4 Ru1 Ru2 C15 167.3(5)
C5 Ru1 Ru2 C15 -26.1(4)
B32 Ru1 Ru2 C15 -118.7(4)
C1 Ru1 Ru2 C15 18.8(4)
C3 Ru1 Ru2 C15 105.9(4)
S4 Ru1 Ru2 C15 151.3(4)
C2 Ru1 Ru2 C15 63.1(4)
B33 Ru1 Ru2 C14 -85.95(14)
C4 Ru1 Ru2 C14 164.9(4)
C5 Ru1 Ru2 C14 -28.60(19)
B32 Ru1 Ru2 C14 -121.18(13)
C1 Ru1 Ru2 C14 16.28(14)
C3 Ru1 Ru2 C14 103.44(14)
S4 Ru1 Ru2 C14 148.77(10)
C2 Ru1 Ru2 C14 60.58(13)
B33 Ru1 Ru2 C13 -121.19(13)
C4 Ru1 Ru2 C13 129.6(4)
C5 Ru1 Ru2 C13 -63.84(18)
B32 Ru1 Ru2 C13 -156.42(12)
C1 Ru1 Ru2 C13 -18.95(12)
C3 Ru1 Ru2 C13 68.21(13)
S4 Ru1 Ru2 C13 113.53(8)
C2 Ru1 Ru2 C13 25.35(12)
B33 Ru1 Ru2 S4 125.28(10)
C4 Ru1 Ru2 S4 16.1(4)
C5 Ru1 Ru2 S4 -177.37(16)
B32 Ru1 Ru2 S4 90.05(9)
C1 Ru1 Ru2 S4 -132.49(10)
C3 Ru1 Ru2 S4 -45.33(11)
C2 Ru1 Ru2 S4 -88.19(9)
B33 Ru1 Ru2 Mn3 31.52(10)
C4 Ru1 Ru2 Mn3 -77.7(4)
C5 Ru1 Ru2 Mn3 88.87(16)
B32 Ru1 Ru2 Mn3 -3.71(9)
C1 Ru1 Ru2 Mn3 133.76(10)
C3 Ru1 Ru2 Mn3 -139.08(10)
S4 Ru1 Ru2 Mn3 -93.75(2)
C2 Ru1 Ru2 Mn3 178.06(9)
B33 Ru2 C11 C15 -44.5(4)
C12 Ru2 C11 C15 116.3(2)
C14 Ru2 C11 C15 36.82(16)
C13 Ru2 C11 C15 78.96(18)
S4 Ru2 C11 C15 -162.46(15)
Ru1 Ru2 C11 C15 163.71(12)
Mn3 Ru2 C11 C15 -67.00(17)
B33 Ru2 C11 C12 -160.8(3)
C15 Ru2 C11 C12 -116.3(2)
C14 Ru2 C11 C12 -79.46(18)
C13 Ru2 C11 C12 -37.32(17)
S4 Ru2 C11 C12 81.27(16)
Ru1 Ru2 C11 C12 47.4(2)
Mn3 Ru2 C11 C12 176.73(14)
B33 Ru2 C11 C16 77.8(4)
C12 Ru2 C11 C16 -121.4(3)
C15 Ru2 C11 C16 122.3(4)
C14 Ru2 C11 C16 159.2(3)
C13 Ru2 C11 C16 -158.7(3)
S4 Ru2 C11 C16 -40.1(3)
Ru1 Ru2 C11 C16 -73.9(3)
Mn3 Ru2 C11 C16 55.4(3)
C15 C11 C12 C13 -0.7(3)
C16 C11 C12 C13 -173.5(3)
Ru2 C11 C12 C13 63.1(2)
C15 C11 C12 C17 175.0(3)
C16 C11 C12 C17 2.1(5)
Ru2 C11 C12 C17 -121.2(3)
C15 C11 C12 Ru2 -63.8(2)
C16 C11 C12 Ru2 123.3(3)
B33 Ru2 C12 C13 46.1(4)
C11 Ru2 C12 C13 -117.1(2)
C15 Ru2 C12 C13 -79.04(18)
C14 Ru2 C12 C13 -37.01(16)
S4 Ru2 C12 C13 139.21(16)
Ru1 Ru2 C12 C13 89.54(16)
Mn3 Ru2 C12 C13 -124.4(2)
B33 Ru2 C12 C11 163.3(3)
C15 Ru2 C12 C11 38.10(16)
C14 Ru2 C12 C11 80.13(18)
C13 Ru2 C12 C11 117.1(2)
S4 Ru2 C12 C11 -103.65(16)
Ru1 Ru2 C12 C11 -153.32(14)
Mn3 Ru2 C12 C11 -7.3(3)
B33 Ru2 C12 C17 -76.0(5)
C11 Ru2 C12 C17 120.8(4)
C15 Ru2 C12 C17 158.9(4)
C14 Ru2 C12 C17 -159.1(4)
C13 Ru2 C12 C17 -122.1(4)
S4 Ru2 C12 C17 17.1(3)
Ru1 Ru2 C12 C17 -32.5(3)
Mn3 Ru2 C12 C17 113.5(3)
C11 C12 C13 C14 -0.1(3)
C17 C12 C13 C14 -175.7(3)
Ru2 C12 C13 C14 61.53(19)
C11 C12 C13 C18 171.7(3)
C17 C12 C13 C18 -3.9(5)
Ru2 C12 C13 C18 -126.7(3)
C11 C12 C13 Ru2 -61.6(2)
C17 C12 C13 Ru2 122.7(3)
B33 Ru2 C13 C12 -161.19(17)
C11 Ru2 C13 C12 37.88(17)
C15 Ru2 C13 C12 80.62(19)
C14 Ru2 C13 C12 118.1(3)
S4 Ru2 C13 C12 -49.08(19)
Ru1 Ru2 C13 C12 -106.54(16)
Mn3 Ru2 C13 C12 139.59(16)
B33 Ru2 C13 C14 80.7(2)
C11 Ru2 C13 C14 -80.22(18)
C12 Ru2 C13 C14 -118.1(3)
C15 Ru2 C13 C14 -37.47(17)
S4 Ru2 C13 C14 -167.17(14)
Ru1 Ru2 C13 C14 135.37(15)
Mn3 Ru2 C13 C14 21.5(3)
B33 Ru2 C13 C18 -40.8(3)
C11 Ru2 C13 C18 158.3(3)
C12 Ru2 C13 C18 120.4(3)
C15 Ru2 C13 C18 -158.9(3)
C14 Ru2 C13 C18 -121.5(4)
S4 Ru2 C13 C18 71.4(3)
Ru1 Ru2 C13 C18 13.9(3)
Mn3 Ru2 C13 C18 -100.0(3)
C12 C13 C14 C15 0.8(3)
C18 C13 C14 C15 -171.0(3)
Ru2 C13 C14 C15 61.73(19)
C12 C13 C14 C19 173.8(3)
C18 C13 C14 C19 2.1(5)
Ru2 C13 C14 C19 -125.3(3)
C12 C13 C14 Ru2 -60.91(19)
C18 C13 C14 Ru2 127.3(3)
B33 Ru2 C14 C15 122.81(17)
C11 Ru2 C14 C15 -37.35(17)
C12 Ru2 C14 C15 -80.08(19)
C13 Ru2 C14 C15 -117.0(2)
S4 Ru2 C14 C15 -89.3(2)
Ru1 Ru2 C14 C15 179.26(12)
Mn3 Ru2 C14 C15 74.51(16)
B33 Ru2 C14 C13 -120.14(18)
C11 Ru2 C14 C13 79.69(19)
C12 Ru2 C14 C13 36.96(18)
C15 Ru2 C14 C13 117.0(2)
S4 Ru2 C14 C13 27.8(3)
Ru1 Ru2 C14 C13 -63.70(19)
Mn3 Ru2 C14 C13 -168.45(15)
B33 Ru2 C14 C19 0.8(3)
C11 Ru2 C14 C19 -159.3(3)
C12 Ru2 C14 C19 157.9(3)
C15 Ru2 C14 C19 -122.0(3)
C13 Ru2 C14 C19 121.0(3)
S4 Ru2 C14 C19 148.7(2)
Ru1 Ru2 C14 C19 57.3(3)
Mn3 Ru2 C14 C19 -47.5(3)
C13 C14 C15 C11 -1.2(3)
C19 C14 C15 C11 -174.1(3)
Ru2 C14 C15 C11 61.12(19)
C13 C14 C15 C20 173.9(3)
C19 C14 C15 C20 1.0(5)
Ru2 C14 C15 C20 -123.7(3)
C13 C14 C15 Ru2 -62.35(19)
C19 C14 C15 Ru2 124.8(3)
C12 C11 C15 C14 1.2(3)
C16 C11 C15 C14 174.0(3)
Ru2 C11 C15 C14 -62.5(2)
C12 C11 C15 C20 -174.2(3)
C16 C11 C15 C20 -1.4(5)
Ru2 C11 C15 C20 122.1(3)
C12 C11 C15 Ru2 63.7(2)
C16 C11 C15 Ru2 -123.5(3)
B33 Ru2 C15 C14 -78.27(19)
C11 Ru2 C15 C14 118.0(2)
C12 Ru2 C15 C14 79.82(18)
C13 Ru2 C15 C14 37.60(16)
S4 Ru2 C15 C14 143.39(13)
Ru1 Ru2 C15 C14 -3.0(5)
Mn3 Ru2 C15 C14 -116.66(15)
B33 Ru2 C15 C11 163.71(17)
C12 Ru2 C15 C11 -38.20(17)
C14 Ru2 C15 C11 -118.0(2)
C13 Ru2 C15 C11 -80.41(18)
S4 Ru2 C15 C11 25.4(2)
Ru1 Ru2 C15 C11 -121.0(4)
Mn3 Ru2 C15 C11 125.33(16)
B33 Ru2 C15 C20 45.3(3)
C11 Ru2 C15 C20 -118.4(3)
C12 Ru2 C15 C20 -156.6(3)
C14 Ru2 C15 C20 123.6(3)
C13 Ru2 C15 C20 161.2(3)
S4 Ru2 C15 C20 -93.0(3)
Ru1 Ru2 C15 C20 120.6(4)
Mn3 Ru2 C15 C20 6.9(3)
B33 Ru2 Mn3 C21 -86.30(14)
C11 Ru2 Mn3 C21 83.71(13)
C12 Ru2 Mn3 C21 88.8(2)
C15 Ru2 Mn3 C21 48.85(13)
C14 Ru2 Mn3 C21 12.62(13)
C13 Ru2 Mn3 C21 -1.44(19)
S4 Ru2 Mn3 C21 -173.97(10)
Ru1 Ru2 Mn3 C21 -121.61(10)
B33 Ru2 Mn3 C23 -9.7(3)
C11 Ru2 Mn3 C23 160.4(3)
C12 Ru2 Mn3 C23 165.5(3)
C15 Ru2 Mn3 C23 125.5(3)
C14 Ru2 Mn3 C23 89.3(3)
C13 Ru2 Mn3 C23 75.2(3)
S4 Ru2 Mn3 C23 -97.3(3)
Ru1 Ru2 Mn3 C23 -45.0(3)
B33 Ru2 Mn3 C22 179.29(14)
C11 Ru2 Mn3 C22 -10.70(13)
C12 Ru2 Mn3 C22 -5.6(2)
C15 Ru2 Mn3 C22 -45.55(12)
C14 Ru2 Mn3 C22 -81.78(13)
C13 Ru2 Mn3 C22 -95.85(19)
S4 Ru2 Mn3 C22 91.62(10)
Ru1 Ru2 Mn3 C22 143.99(10)
C11 Ru2 Mn3 B33 170.01(14)
C12 Ru2 Mn3 B33 175.1(2)
C15 Ru2 Mn3 B33 135.15(13)
C14 Ru2 Mn3 B33 98.93(13)
C13 Ru2 Mn3 B33 84.86(19)
S4 Ru2 Mn3 B33 -87.67(11)
Ru1 Ru2 Mn3 B33 -35.31(10)
B33 Ru2 Mn3 S5 84.04(11)
C11 Ru2 Mn3 S5 -105.96(9)
C12 Ru2 Mn3 S5 -100.8(2)
C15 Ru2 Mn3 S5 -140.81(8)
C14 Ru2 Mn3 S5 -177.04(9)
C13 Ru2 Mn3 S5 168.89(16)
S4 Ru2 Mn3 S5 -3.63(3)
Ru1 Ru2 Mn3 S5 48.73(2)
B33 Ru2 Mn3 B32 38.88(13)
C11 Ru2 Mn3 B32 -151.11(12)
C12 Ru2 Mn3 B32 -146.0(2)
C15 Ru2 Mn3 B32 174.04(11)
C14 Ru2 Mn3 B32 137.81(12)
C13 Ru2 Mn3 B32 123.74(18)
S4 Ru2 Mn3 B32 -48.79(9)
Ru1 Ru2 Mn3 B32 3.58(8)
C23 Mn3 C21 O21 -7(11)
C22 Mn3 C21 O21 -102(11)
B33 Mn3 C21 O21 103(11)
S5 Mn3 C21 O21 81(11)
B32 Mn3 C21 O21 79(11)
Ru2 Mn3 C21 O21 151(11)
C21 Mn3 C22 O22 -96(7)
C23 Mn3 C22 O22 174(7)
B33 Mn3 C22 O22 -9(7)
S5 Mn3 C22 O22 84(7)
B32 Mn3 C22 O22 82(7)
Ru2 Mn3 C22 O22 -10(7)
C21 Mn3 C23 O23 68(9)
C22 Mn3 C23 O23 164(9)
B33 Mn3 C23 O23 -15(9)
S5 Mn3 C23 O23 -101(9)
B32 Mn3 C23 O23 -54(9)
Ru2 Mn3 C23 O23 -7(9)
B33 Ru1 S4 C31 67.76(13)
C4 Ru1 S4 C31 -69.36(13)
C5 Ru1 S4 C31 -75.5(2)
B32 Ru1 S4 C31 21.58(13)
C1 Ru1 S4 C31 -146.74(15)
C3 Ru1 S4 C31 -101.16(12)
C2 Ru1 S4 C31 -136.07(12)
Ru2 Ru1 S4 C31 107.20(10)
B33 Ru1 S4 Ru2 -39.44(8)
C4 Ru1 S4 Ru2 -176.56(8)
C5 Ru1 S4 Ru2 177.34(17)
B32 Ru1 S4 Ru2 -85.62(8)
C1 Ru1 S4 Ru2 106.06(11)
C3 Ru1 S4 Ru2 151.64(7)
C2 Ru1 S4 Ru2 116.73(7)
B33 Ru2 S4 C31 -67.48(14)
C11 Ru2 S4 C31 96.32(15)
C12 Ru2 S4 C31 133.63(15)
C15 Ru2 S4 C31 80.85(16)
C14 Ru2 S4 C31 141.8(2)
C13 Ru2 S4 C31 160.86(15)
Ru1 Ru2 S4 C31 -106.36(13)
Mn3 Ru2 S4 C31 -23.45(12)
B33 Ru2 S4 Ru1 38.88(8)
C11 Ru2 S4 Ru1 -157.33(8)
C12 Ru2 S4 Ru1 -120.01(9)
C15 Ru2 S4 Ru1 -172.80(10)
C14 Ru2 S4 Ru1 -111.85(19)
C13 Ru2 S4 Ru1 -92.79(9)
Mn3 Ru2 S4 Ru1 82.905(17)
C21 Mn3 S5 C31 98.8(5)
C23 Mn3 S5 C31 -173.32(15)
C22 Mn3 S5 C31 -77.84(15)
B33 Mn3 S5 C31 77.06(14)
B32 Mn3 S5 C31 101.13(16)
Ru2 Mn3 S5 C31 30.14(11)
C21 Mn3 S5 B32 -2.4(5)
C23 Mn3 S5 B32 85.55(16)
C22 Mn3 S5 B32 -178.97(15)
B33 Mn3 S5 B32 -24.07(14)
Ru2 Mn3 S5 B32 -70.99(12)
B32 S5 C31 S4 13.7(2)
Mn3 S5 C31 S4 -57.03(19)
Ru1 S4 C31 S5 -25.2(2)
Ru2 S4 C31 S5 55.2(2)
C31 S5 B32 B33 -69.1(2)
Mn3 S5 B32 B33 32.66(16)
C31 S5 B32 Ru1 3.6(2)
Mn3 S5 B32 Ru1 105.42(16)
C31 S5 B32 Mn3 -101.80(12)
C4 Ru1 B32 B33 -152.36(16)
C5 Ru1 B32 B33 -114.54(16)
C1 Ru1 B32 B33 -97.30(18)
C3 Ru1 B32 B33 -175.42(15)
S4 Ru1 B32 B33 91.92(15)
C2 Ru1 B32 B33 -145.0(2)
Ru2 Ru1 B32 B33 38.45(14)
B33 Ru1 B32 S5 -106.6(2)
C4 Ru1 B32 S5 101.03(17)
C5 Ru1 B32 S5 138.85(16)
C1 Ru1 B32 S5 156.09(13)
C3 Ru1 B32 S5 78.0(2)
S4 Ru1 B32 S5 -14.69(15)
C2 Ru1 B32 S5 108.4(3)
Ru2 Ru1 B32 S5 -68.16(15)
B33 Ru1 B32 Mn3 -33.36(13)
C4 Ru1 B32 Mn3 174.28(14)
C5 Ru1 B32 Mn3 -147.90(14)
C1 Ru1 B32 Mn3 -130.66(14)
C3 Ru1 B32 Mn3 151.22(12)
S4 Ru1 B32 Mn3 58.57(13)
C2 Ru1 B32 Mn3 -178.38(18)
Ru2 Ru1 B32 Mn3 5.09(12)
C21 Mn3 B32 B33 34.5(2)
C23 Mn3 B32 B33 122.17(17)
C22 Mn3 B32 B33 -143.4(2)
S5 Mn3 B32 B33 -145.02(19)
Ru2 Mn3 B32 B33 -40.40(13)
C21 Mn3 B32 S5 179.50(12)
C23 Mn3 B32 S5 -92.81(13)
C22 Mn3 B32 S5 1.6(2)
B33 Mn3 B32 S5 145.02(19)
Ru2 Mn3 B32 S5 104.61(9)
C21 Mn3 B32 Ru1 70.09(19)
C23 Mn3 B32 Ru1 157.78(17)
C22 Mn3 B32 Ru1 -107.8(2)
B33 Mn3 B32 Ru1 35.61(14)
S5 Mn3 B32 Ru1 -109.41(18)
Ru2 Mn3 B32 Ru1 -4.80(11)
S5 B32 B33 B34 131.5(3)
Ru1 B32 B33 B34 22.8(3)
Mn3 B32 B33 B34 166.6(3)
S5 B32 B33 Mn3 -35.13(17)
Ru1 B32 B33 Mn3 -143.83(13)
S5 B32 B33 Ru1 108.71(19)
Mn3 B32 B33 Ru1 143.83(13)
S5 B32 B33 Ru2 45.6(3)
Ru1 B32 B33 Ru2 -63.15(15)
Mn3 B32 B33 Ru2 80.68(17)
C21 Mn3 B33 B34 48.7(4)
C23 Mn3 B33 B34 136.3(4)
C22 Mn3 B33 B34 -41.2(5)
S5 Mn3 B33 B34 -135.1(4)
B32 Mn3 B33 B34 -159.9(5)
Ru2 Mn3 B33 B34 -39.6(3)
C21 Mn3 B33 B32 -151.31(17)
C23 Mn3 B33 B32 -63.73(18)
C22 Mn3 B33 B32 118.8(3)
S5 Mn3 B33 B32 24.86(14)
Ru2 Mn3 B33 B32 120.34(17)
C21 Mn3 B33 Ru1 162.4(2)
C23 Mn3 B33 Ru1 -110.0(2)
C22 Mn3 B33 Ru1 72.5(4)
S5 Mn3 B33 Ru1 -21.42(17)
B32 Mn3 B33 Ru1 -46.28(17)
Ru2 Mn3 B33 Ru1 74.06(17)
C21 Mn3 B33 Ru2 88.35(12)
C23 Mn3 B33 Ru2 175.93(12)
C22 Mn3 B33 Ru2 -1.6(3)
S5 Mn3 B33 Ru2 -95.48(7)
B32 Mn3 B33 Ru2 -120.34(17)
C4 Ru1 B33 B34 -123.16(17)
C5 Ru1 B33 B34 -84.67(17)
B32 Ru1 B33 B34 -161.6(2)
C1 Ru1 B33 B34 -44.25(19)
C3 Ru1 B33 B34 -141.9(5)
S4 Ru1 B33 B34 112.06(15)
C2 Ru1 B33 B34 -13.3(3)
Ru2 Ru1 B33 B34 71.13(15)
C4 Ru1 B33 B32 38.4(2)
C5 Ru1 B33 B32 76.90(18)
C1 Ru1 B33 B32 117.32(17)
C3 Ru1 B33 B32 19.7(6)
S4 Ru1 B33 B32 -86.37(15)
C2 Ru1 B33 B32 148.3(2)
Ru2 Ru1 B33 B32 -127.29(18)
C4 Ru1 B33 Mn3 87.1(2)
C5 Ru1 B33 Mn3 125.58(18)
B32 Ru1 B33 Mn3 48.68(19)
C1 Ru1 B33 Mn3 166.00(16)
C3 Ru1 B33 Mn3 68.3(6)
S4 Ru1 B33 Mn3 -37.69(18)
C2 Ru1 B33 Mn3 -163.00(18)
Ru2 Ru1 B33 Mn3 -78.61(18)
C4 Ru1 B33 Ru2 165.71(10)
C5 Ru1 B33 Ru2 -155.80(9)
B32 Ru1 B33 Ru2 127.29(18)
C1 Ru1 B33 Ru2 -115.38(11)
C3 Ru1 B33 Ru2 146.9(5)
S4 Ru1 B33 Ru2 40.93(6)
C2 Ru1 B33 Ru2 -84.4(2)
C11 Ru2 B33 B34 131.2(3)
C12 Ru2 B33 B34 -14.9(3)
C15 Ru2 B33 B34 98.31(16)
C14 Ru2 B33 B34 58.35(16)
C13 Ru2 B33 B34 17.85(19)
S4 Ru2 B33 B34 -109.01(13)
Ru1 Ru2 B33 B34 -68.60(13)
Mn3 Ru2 B33 B34 159.82(18)
C11 Ru2 B33 B32 -102.0(4)
C12 Ru2 B33 B32 111.9(3)
C15 Ru2 B33 B32 -134.9(2)
C14 Ru2 B33 B32 -174.8(2)
C13 Ru2 B33 B32 144.66(19)
S4 Ru2 B33 B32 17.8(2)
Ru1 Ru2 B33 B32 58.21(18)
Mn3 Ru2 B33 B32 -73.4(2)
C11 Ru2 B33 Mn3 -28.6(4)
C12 Ru2 B33 Mn3 -174.7(2)
C15 Ru2 B33 Mn3 -61.50(15)
C14 Ru2 B33 Mn3 -101.47(11)
C13 Ru2 B33 Mn3 -141.96(10)
S4 Ru2 B33 Mn3 91.17(8)
Ru1 Ru2 B33 Mn3 131.58(13)
C11 Ru2 B33 Ru1 -160.2(3)
C12 Ru2 B33 Ru1 53.7(3)
C15 Ru2 B33 Ru1 166.91(9)
C14 Ru2 B33 Ru1 126.95(9)
C13 Ru2 B33 Ru1 86.46(12)
S4 Ru2 B33 Ru1 -40.41(6)
Mn3 Ru2 B33 Ru1 -131.58(13)
